data_4103576
loop_
_publ_author_name
'Matthew W. Powner'
'John D. Sutherland'
'Jack W. Szostak'

_publ_section_title
;
 Chemoselective Multicomponent One-Pot Assembly of Purine Precursors in
 Water
;
_journal_name_full 'Journal of the American Chemical Society'
_journal_page_first 16677
_journal_page_last 16688
_journal_paper_doi 10.1021/ja108197s
_journal_volume 132
_journal_year 2010
_chemical_formula_sum 'C13.5 H15 N7 O2.5'
_chemical_formula_weight 315.33
_chemical_name_systematic
; 
 ? 
;
_space_group_IT_number 2
_symmetry_cell_setting triclinic
_symmetry_space_group_name_Hall '-P 1'
_symmetry_space_group_name_H-M 'P -1'
_atom_sites_solution_hydrogens geom
_atom_sites_solution_primary direct
_atom_sites_solution_secondary difmap
_audit_creation_method SHELXL-97
_cell_angle_alpha 78.939(3)
_cell_angle_beta 84.916(4)
_cell_angle_gamma 81.822(4)
_cell_formula_units_Z 2
_cell_length_a 4.8530(3)
_cell_length_b 9.2338(6)
_cell_length_c 16.2177(11)
_cell_measurement_reflns_used 5656
_cell_measurement_temperature 100(2)
_cell_measurement_theta_max 26.9
_cell_measurement_theta_min 2.26
_cell_volume 704.58(8)
_computing_cell_refinement 'SAINT 7.46A (Bruker-AXS, 2009)'
_computing_data_collection 'APEX2 v2009.3.0 (Bruker-AXS, 2009)'
_computing_data_reduction 'SAINT 7.46A (Bruker-AXS, 2009)'
_computing_molecular_graphics 'Bruker SHELXTL'
_computing_publication_material 'Bruker SHELXTL'
_computing_structure_refinement 'SHELXL-97 (Sheldrick, 2008)'
_computing_structure_solution 'SHELXS-97 (Sheldrick, 2008)'
_diffrn_ambient_temperature 100(2)
_diffrn_measured_fraction_theta_full 0.992
_diffrn_measured_fraction_theta_max 0.992
_diffrn_measurement_device_type 'CCD area detector'
_diffrn_measurement_method 'phi and omega scans'
_diffrn_radiation_monochromator graphite
_diffrn_radiation_source 'fine-focus sealed tube'
_diffrn_radiation_type MoK\a
_diffrn_radiation_wavelength 0.71073
_diffrn_reflns_av_R_equivalents 0.0310
_diffrn_reflns_av_sigmaI/netI 0.0288
_diffrn_reflns_limit_h_max 6
_diffrn_reflns_limit_h_min -6
_diffrn_reflns_limit_k_max 11
_diffrn_reflns_limit_k_min -11
_diffrn_reflns_limit_l_max 20
_diffrn_reflns_limit_l_min -20
_diffrn_reflns_number 11981
_diffrn_reflns_theta_full 27.09
_diffrn_reflns_theta_max 27.09
_diffrn_reflns_theta_min 2.27
_exptl_absorpt_coefficient_mu 0.109
_exptl_absorpt_correction_T_max 0.9871
_exptl_absorpt_correction_T_min 0.9517
_exptl_absorpt_correction_type multi-scan
_exptl_absorpt_process_details sadabs
_exptl_crystal_colour colorless
_exptl_crystal_density_diffrn 1.486
_exptl_crystal_density_method 'not measured'
_exptl_crystal_description block
_exptl_crystal_F_000 330
_exptl_crystal_size_max 0.46
_exptl_crystal_size_mid 0.14
_exptl_crystal_size_min 0.12
_refine_diff_density_max 0.303
_refine_diff_density_min -0.220
_refine_diff_density_rms 0.047
_refine_ls_extinction_method none
_refine_ls_goodness_of_fit_ref 1.039
_refine_ls_hydrogen_treatment mixed
_refine_ls_matrix_type full
_refine_ls_number_parameters 238
_refine_ls_number_reflns 3084
_refine_ls_number_restraints 0
_refine_ls_restrained_S_all 1.039
_refine_ls_R_factor_all 0.0436
_refine_ls_R_factor_gt 0.0397
_refine_ls_shift/su_max 0.000
_refine_ls_shift/su_mean 0.000
_refine_ls_structure_factor_coef Fsqd
_refine_ls_weighting_details 'calc w=1/[\s^2^(Fo^2^)+(0.0549P)^2^+0.2547P] where P=(Fo^2^+2Fc^2^)/3'
_refine_ls_weighting_scheme calc
_refine_ls_wR_factor_gt 0.1030
_refine_ls_wR_factor_ref 0.1066
_reflns_number_gt 2769
_reflns_number_total 3084
_reflns_threshold_expression >2sigma(I)
_cod_data_source_file ja108197s_si_011.cif
_cod_data_source_block MP2-002-x
_cod_original_formula_sum 'C13.50 H15 N7 O2.50'
_cod_database_code 4103576

loop_
_symmetry_equiv_pos_as_xyz
'x, y, z'
'-x, -y, -z'

loop_
_atom_site_label
_atom_site_type_symbol
_atom_site_fract_x
_atom_site_fract_y
_atom_site_fract_z
_atom_site_U_iso_or_equiv
_atom_site_adp_type
_atom_site_occupancy
_atom_site_symmetry_multiplicity
_atom_site_calc_flag
_atom_site_refinement_flags
_atom_site_disorder_assembly
_atom_site_disorder_group
O1 O -0.03348(19) 1.12973(9) 0.04072(5) 0.0204(2) Uani 1 1 d . . .
O2 O -0.3718(2) 0.99590(11) 0.39246(6) 0.0286(2) Uani 1 1 d . . .
N1 N -0.2121(2) 1.35959(13) -0.02353(7) 0.0215(2) Uani 1 1 d . . .
H1NA H -0.207(3) 1.455(2) -0.0375(10) 0.026(4) Uiso 1 1 d . . .
H1NB H -0.295(3) 1.3105(18) -0.0537(10) 0.024(4) Uiso 1 1 d . . .
N2 N 0.1364(2) 1.32767(12) 0.07285(7) 0.0209(2) Uani 1 1 d . . .
N3 N -0.1303(2) 1.02198(12) 0.22270(7) 0.0196(2) Uani 1 1 d . . .
H3N H -0.229(4) 0.9669(19) 0.2579(11) 0.028(4) Uiso 1 1 d . . .
N4 N 0.1130(2) 1.27149(12) 0.33930(7) 0.0240(3) Uani 1 1 d . . .
N5 N 0.1878(2) 1.19836(11) 0.21532(7) 0.0188(2) Uani 1 1 d . . .
N6 N 0.4539(2) 0.75366(12) 0.15678(7) 0.0210(2) Uani 1 1 d . . .
N7 N -0.2663(3) 1.14708(15) 0.47710(8) 0.0316(3) Uani 1 1 d . . .
H7NA H -0.373(4) 1.104(2) 0.5203(13) 0.041(5) Uiso 1 1 d . . .
H7NB H -0.150(4) 1.210(2) 0.4847(12) 0.042(5) Uiso 1 1 d . . .
C1 C -0.0319(3) 1.27955(13) 0.03011(8) 0.0179(3) Uani 1 1 d . . .
C2 C 0.2760(3) 1.19798(13) 0.12657(8) 0.0184(3) Uani 1 1 d . . .
H2A H 0.4830 1.1961 0.1178 0.022 Uiso 1 1 calc R . .
C3 C 0.1840(3) 1.06220(13) 0.09716(8) 0.0186(3) Uani 1 1 d . . .
H3A H 0.3438 1.0128 0.0650 0.022 Uiso 1 1 calc R . .
C4 C 0.0609(3) 0.94539(13) 0.16528(8) 0.0183(3) Uani 1 1 d . . .
H4A H -0.0536 0.8907 0.1364 0.022 Uiso 1 1 calc R . .
C5 C -0.0145(3) 1.12029(13) 0.25915(8) 0.0186(3) Uani 1 1 d . . .
C6 C -0.0591(3) 1.16405(14) 0.33608(8) 0.0214(3) Uani 1 1 d . . .
C7 C 0.2556(3) 1.28854(14) 0.26692(8) 0.0221(3) Uani 1 1 d . . .
H7A H 0.3909 1.3555 0.2515 0.027 Uiso 1 1 calc R . .
C8 C 0.2866(3) 0.83034(13) 0.20851(8) 0.0188(3) Uani 1 1 d . . .
C9 C 0.3090(3) 0.80176(15) 0.29504(9) 0.0278(3) Uani 1 1 d . . .
H9A H 0.1867 0.8570 0.3302 0.033 Uiso 1 1 calc R . .
C10 C 0.5134(4) 0.69083(16) 0.32935(9) 0.0341(4) Uani 1 1 d . . .
H10A H 0.5342 0.6701 0.3883 0.041 Uiso 1 1 calc R . .
C11 C 0.6863(3) 0.61086(15) 0.27665(9) 0.0280(3) Uani 1 1 d . . .
H11A H 0.8275 0.5344 0.2985 0.034 Uiso 1 1 calc R . .
C12 C 0.6476(3) 0.64557(14) 0.19138(9) 0.0235(3) Uani 1 1 d . . .
H12A H 0.7643 0.5899 0.1552 0.028 Uiso 1 1 calc R . .
C13 C -0.2438(3) 1.09723(15) 0.40447(8) 0.0237(3) Uani 1 1 d . . .
O1S O 0.8501(6) 0.6193(3) 0.50695(15) 0.0494(7) Uani 0.50 1 d P A -1
H1S H 0.8287 0.6401 0.5624 0.059 Uiso 0.50 1 d PR A -1
C1S C 1.0523(13) 0.4964(10) 0.5072(5) 0.0424(13) Uani 0.50 1 d P A -1
H1SA H 1.2334 0.5232 0.5169 0.064 Uiso 0.50 1 calc PR A -1
H1SB H 1.0634 0.4640 0.4527 0.064 Uiso 0.50 1 calc PR A -1
H1SC H 1.0025 0.4153 0.5521 0.064 Uiso 0.50 1 calc PR A -1

loop_
_atom_site_aniso_label
_atom_site_aniso_U_11
_atom_site_aniso_U_22
_atom_site_aniso_U_33
_atom_site_aniso_U_23
_atom_site_aniso_U_13
_atom_site_aniso_U_12
O1 0.0257(5) 0.0158(4) 0.0195(5) -0.0024(3) -0.0056(4) 0.0000(3)
O2 0.0284(5) 0.0360(6) 0.0221(5) -0.0063(4) 0.0042(4) -0.0090(4)
N1 0.0252(6) 0.0163(5) 0.0232(6) -0.0015(4) -0.0062(4) -0.0028(4)
N2 0.0215(5) 0.0183(5) 0.0217(5) 0.0013(4) -0.0040(4) -0.0035(4)
N3 0.0180(5) 0.0204(5) 0.0200(5) -0.0026(4) 0.0016(4) -0.0034(4)
N4 0.0260(6) 0.0215(5) 0.0242(6) -0.0063(4) -0.0013(4) 0.0008(4)
N5 0.0182(5) 0.0175(5) 0.0199(5) -0.0026(4) -0.0008(4) -0.0007(4)
N6 0.0204(5) 0.0189(5) 0.0232(6) -0.0027(4) -0.0015(4) -0.0020(4)
N7 0.0365(7) 0.0351(7) 0.0248(6) -0.0104(5) 0.0087(5) -0.0097(6)
C1 0.0189(6) 0.0166(6) 0.0171(6) -0.0024(4) 0.0032(5) -0.0016(4)
C2 0.0167(6) 0.0191(6) 0.0178(6) -0.0007(4) 0.0000(4) -0.0016(4)
C3 0.0179(6) 0.0182(6) 0.0179(6) -0.0013(5) -0.0012(5) 0.0009(5)
C4 0.0182(6) 0.0168(6) 0.0195(6) -0.0027(5) -0.0014(5) -0.0019(5)
C5 0.0158(6) 0.0176(6) 0.0203(6) -0.0007(5) -0.0009(5) 0.0010(4)
C6 0.0206(6) 0.0204(6) 0.0216(6) -0.0038(5) -0.0003(5) 0.0022(5)
C7 0.0228(7) 0.0182(6) 0.0251(7) -0.0038(5) -0.0021(5) -0.0020(5)
C8 0.0201(6) 0.0148(6) 0.0220(6) -0.0020(5) -0.0018(5) -0.0051(5)
C9 0.0373(8) 0.0220(6) 0.0225(7) -0.0039(5) -0.0038(6) 0.0026(6)
C10 0.0498(9) 0.0266(7) 0.0235(7) -0.0026(6) -0.0114(6) 0.0062(6)
C11 0.0302(7) 0.0195(6) 0.0332(8) -0.0023(5) -0.0110(6) 0.0027(5)
C12 0.0213(6) 0.0193(6) 0.0293(7) -0.0037(5) -0.0019(5) -0.0014(5)
C13 0.0216(7) 0.0257(7) 0.0214(6) -0.0032(5) 0.0013(5) 0.0022(5)
O1S 0.0629(17) 0.0547(15) 0.0319(12) -0.0218(11) -0.0176(12) 0.0162(13)
C1S 0.052(5) 0.0402(17) 0.037(3) -0.0155(19) -0.010(3) 0.003(3)

loop_
_atom_type_symbol
_atom_type_description
_atom_type_scat_dispersion_real
_atom_type_scat_dispersion_imag
_atom_type_scat_source
C C 0.0033 0.0016 'International Tables Vol C Tables 4.2.6.8 and 6.1.1.4'
H H 0.0000 0.0000 'International Tables Vol C Tables 4.2.6.8 and 6.1.1.4'
N N 0.0061 0.0033 'International Tables Vol C Tables 4.2.6.8 and 6.1.1.4'
O O 0.0106 0.0060 'International Tables Vol C Tables 4.2.6.8 and 6.1.1.4'

loop_
_geom_angle_atom_site_label_1
_geom_angle_atom_site_label_2
_geom_angle_atom_site_label_3
_geom_angle
C1 O1 C3 106.37(9)
C1 N1 H1NA 118.8(11)
C1 N1 H1NB 117.0(10)
H1NA N1 H1NB 121.8(15)
C1 N2 C2 106.94(10)
C5 N3 C4 114.85(10)
C5 N3 H3N 112.6(11)
C4 N3 H3N 115.5(11)
C7 N4 C6 105.44(11)
C5 N5 C7 106.45(11)
C5 N5 C2 124.45(11)
C7 N5 C2 128.52(11)
C12 N6 C8 117.84(11)
C13 N7 H7NA 119.0(12)
C13 N7 H7NB 118.9(13)
H7NA N7 H7NB 121.1(18)
N2 C1 N1 127.70(11)
N2 C1 O1 117.80(11)
N1 C1 O1 114.49(11)
N2 C2 N5 110.73(10)
N2 C2 C3 104.68(10)
N5 C2 C3 110.77(10)
N2 C2 H2A 110.2
N5 C2 H2A 110.2
C3 C2 H2A 110.2
O1 C3 C4 107.74(10)
O1 C3 C2 103.27(9)
C4 C3 C2 116.94(10)
O1 C3 H3A 109.5
C4 C3 H3A 109.5
C2 C3 H3A 109.5
N3 C4 C8 114.45(10)
N3 C4 C3 108.72(10)
C8 C4 C3 112.26(10)
N3 C4 H4A 107.0
C8 C4 H4A 107.0
C3 C4 H4A 107.0
N5 C5 C6 106.51(11)
N5 C5 N3 120.08(11)
C6 C5 N3 133.41(12)
C5 C6 N4 109.37(11)
C5 C6 C13 123.71(12)
N4 C6 C13 126.76(12)
N4 C7 N5 112.23(12)
N4 C7 H7A 123.9
N5 C7 H7A 123.9
N6 C8 C9 122.37(12)
N6 C8 C4 114.87(11)
C9 C8 C4 122.69(11)
C8 C9 C10 118.82(13)
C8 C9 H9A 120.6
C10 C9 H9A 120.6
C11 C10 C9 119.29(13)
C11 C10 H10A 120.4
C9 C10 H10A 120.4
C12 C11 C10 118.05(13)
C12 C11 H11A 121.0
C10 C11 H11A 121.0
N6 C12 C11 123.62(13)
N6 C12 H12A 118.2
C11 C12 H12A 118.2
O2 C13 N7 123.14(13)
O2 C13 C6 118.53(12)
N7 C13 C6 118.32(13)
C1S O1S H1S 107.2

loop_
_geom_bond_atom_site_label_1
_geom_bond_atom_site_label_2
_geom_bond_distance
O1 C1 1.3620(14)
O1 C3 1.4511(15)
O2 C13 1.2474(17)
N1 C1 1.3311(16)
N1 H1NA 0.867(18)
N1 H1NB 0.884(17)
N2 C1 1.2911(17)
N2 C2 1.4580(15)
N3 C5 1.3781(16)
N3 C4 1.4635(16)
N3 H3N 0.851(18)
N4 C7 1.3031(18)
N4 C6 1.3954(17)
N5 C5 1.3675(16)
N5 C7 1.3770(16)
N5 C2 1.4653(16)
N6 C12 1.3440(17)
N6 C8 1.3444(16)
N7 C13 1.3349(18)
N7 H7NA 0.90(2)
N7 H7NB 0.89(2)
C2 C3 1.5573(17)
C2 H2A 1.0000
C3 C4 1.5329(17)
C3 H3A 1.0000
C4 C8 1.5295(17)
C4 H4A 1.0000
C5 C6 1.3739(18)
C6 C13 1.4605(18)
C7 H7A 0.9500
C8 C9 1.3883(19)
C9 C10 1.3904(19)
C9 H9A 0.9500
C10 C11 1.385(2)
C10 H10A 0.9500
C11 C12 1.382(2)
C11 H11A 0.9500
C12 H12A 0.9500
O1S C1S 1.390(8)
O1S H1S 0.9495
C1S H1SA 0.9800
C1S H1SB 0.9800
C1S H1SC 0.9800

loop_
_geom_hbond_atom_site_label_D
_geom_hbond_atom_site_label_H
_geom_hbond_atom_site_label_A
_geom_hbond_distance_DH
_geom_hbond_distance_HA
_geom_hbond_distance_DA
_geom_hbond_angle_DHA
_geom_hbond_site_symmetry_A
N1 H1NA N2 0.867(18) 2.051(18) 2.9116(16) 171.9(15) 2_585
N1 H1NB N6 0.884(17) 2.115(17) 2.9675(16) 161.8(15) 2_575
N3 H3N O2 0.851(18) 2.284(17) 2.8748(15) 126.8(14) .
N7 H7NA O2 0.90(2) 1.97(2) 2.8694(17) 174.8(18) 2_476
N7 H7NB O1S 0.89(2) 2.32(2) 3.216(3) 175.4(17) 2_676
O1S H1S N4 0.95 1.98 2.892(2) 159.6 2_676
